data_4004025
loop_
_publ_author_name
'Chu, Yu'
'Wang, Peng'
'Zeng, Hao'
'Cheng, Shichao'
'Su, Xin'
'Yang, Zhihua'
'Li, Junjie'
'Pan, Shilie'

_publ_section_title
;
 Hg3P2S8: A New Promising Infrared Nonlinear Optical Material with a Large
 Second-Harmonic Generation and a High Laser-Induced Damage Threshold
;
_journal_issue 16
_journal_name_full 'Chemistry of Materials'
_journal_page_first 6514
_journal_page_last 6521
_journal_paper_doi 10.1021/acs.chemmater.1c01982
_journal_volume 33
_journal_year 2021
_chemical_formula_moiety 'Hg3 P2 S8'
_chemical_formula_sum 'Hg3 P2 S8'
_chemical_formula_weight 920.19
_space_group_crystal_system orthorhombic
_space_group_IT_number 41
_space_group_name_Hall 'A 2 -2ab'
_space_group_name_H-M_alt 'A e a 2'
_atom_sites_solution_primary dual
_audit_creation_date 2021-03-26
_audit_creation_method
;
Olex2 1.3
(compiled 2020.07.31 svn.rc2a77460 for OlexSys, GUI svn.r6145)
;
_cell_angle_alpha 90
_cell_angle_beta 90
_cell_angle_gamma 90
_cell_formula_units_Z 4
_cell_length_a 16.52(2)
_cell_length_b 8.223(10)
_cell_length_c 9.293(11)
_cell_measurement_reflns_used 1382
_cell_measurement_temperature 296.15
_cell_measurement_theta_max 27.42
_cell_measurement_theta_min 3.53
_cell_volume 1262(3)
_computing_cell_refinement 'SAINT V8.38A (Bruker, 2018)'
_computing_data_reduction 'SAINT V8.38A (Bruker, 2018)'
_computing_molecular_graphics 'Olex2 1.3 (Dolomanov et al., 2009)'
_computing_publication_material 'Olex2 1.3 (Dolomanov et al., 2009)'
_computing_structure_refinement 'SHELXL 2018/3 (Sheldrick, 2015)'
_computing_structure_solution 'SHELXT 2018/2 (Sheldrick, 2018)'
_diffrn_ambient_temperature 296.15
_diffrn_measured_fraction_theta_full 0.998
_diffrn_measured_fraction_theta_max 0.993
_diffrn_measurement_device_type 'Bruker APEX-II CCD'
_diffrn_measurement_method '\f and \w scans'
_diffrn_radiation_type MoK\a
_diffrn_radiation_wavelength 0.71073
_diffrn_reflns_av_R_equivalents 0.0463
_diffrn_reflns_av_unetI/netI 0.0655
_diffrn_reflns_Laue_measured_fraction_full 0.998
_diffrn_reflns_Laue_measured_fraction_max 0.993
_diffrn_reflns_limit_h_max 14
_diffrn_reflns_limit_h_min -21
_diffrn_reflns_limit_k_max 10
_diffrn_reflns_limit_k_min -10
_diffrn_reflns_limit_l_max 11
_diffrn_reflns_limit_l_min -12
_diffrn_reflns_number 3653
_diffrn_reflns_point_group_measured_fraction_full 0.959
_diffrn_reflns_point_group_measured_fraction_max 0.954
_diffrn_reflns_theta_full 25.242
_diffrn_reflns_theta_max 27.416
_diffrn_reflns_theta_min 2.466
_exptl_absorpt_coefficient_mu 37.927
_exptl_absorpt_correction_T_max 0.7456
_exptl_absorpt_correction_T_min 0.2742
_exptl_absorpt_correction_type multi-scan
_exptl_absorpt_process_details
'SADABS-2016/2 (Bruker,2016/2) was used for absorption correction. wR2(int) was 0.1398 before and 0.0645 after correction. The Ratio of minimum to maximum transmission is 0.3678. The \l/2 correction factor is Not present.'
_exptl_crystal_colour 'clear yellowish white'
_exptl_crystal_colour_lustre clear
_exptl_crystal_colour_modifier yellowish
_exptl_crystal_colour_primary white
_exptl_crystal_density_diffrn 4.842
_exptl_crystal_description block
_exptl_crystal_F_000 1592
_exptl_crystal_size_max 0.16
_exptl_crystal_size_mid 0.15
_exptl_crystal_size_min 0.12
_refine_diff_density_max 1.395
_refine_diff_density_min -1.782
_refine_diff_density_rms 0.350
_refine_ls_abs_structure_details
;
 Flack x determined using 451 quotients [(I+)-(I-)]/[(I+)+(I-)]
 (Parsons, Flack and Wagner, Acta Cryst. B69 (2013) 249-259).
;
_refine_ls_abs_structure_Flack 0.003(17)
_refine_ls_extinction_coef 0.0059(2)
_refine_ls_extinction_expression Fc^*^=kFc[1+0.001xFc^2^\l^3^/sin(2\q)]^-1/4^
_refine_ls_extinction_method 'SHELXL-2018/3 (Sheldrick 2018)'
_refine_ls_goodness_of_fit_ref 0.969
_refine_ls_hydrogen_treatment undef
_refine_ls_matrix_type full
_refine_ls_number_parameters 61
_refine_ls_number_reflns 1371
_refine_ls_number_restraints 1
_refine_ls_restrained_S_all 0.969
_refine_ls_R_factor_all 0.0366
_refine_ls_R_factor_gt 0.0309
_refine_ls_shift/su_max 0.000
_refine_ls_shift/su_mean 0.000
_refine_ls_structure_factor_coef Fsqd
_refine_ls_weighting_details 'w=1/[\s^2^(Fo^2^)] where P=(Fo^2^+2Fc^2^)/3'
_refine_ls_weighting_scheme calc
_refine_ls_wR_factor_gt 0.0682
_refine_ls_wR_factor_ref 0.0713
_reflns_Friedel_coverage 0.804
_reflns_Friedel_fraction_full 0.914
_reflns_Friedel_fraction_max 0.909
_reflns_number_gt 1181
_reflns_number_total 1371
_reflns_threshold_expression 'I > 2\s(I)'
_cod_data_source_file cm1c01982_si_002.cif
_cod_data_source_block 2
_cod_original_sg_symbol_Hall 'A 2 -2ac'
_cod_database_code 4004025
_shelx_shelxl_version_number 2018/3
_shelx_space_group_comment
;
The symmetry employed for this shelxl refinement is uniquely defined
by the following loop, which should always be used as a source of
symmetry information in preference to the above space-group names.
They are only intended as comments.
;
_olex2_refinement_description
;
;
_olex2_submission_special_instructions 'No special instructions were received'

loop_
_space_group_symop_operation_xyz
'x, y, z'
'-x, -y, z'
'x+1/2, -y+1/2, z'
'-x+1/2, y+1/2, z'
'x, y+1/2, z+1/2'
'-x, -y+1/2, z+1/2'
'x+1/2, -y+1, z+1/2'
'-x+1/2, y+1, z+1/2'

loop_
_atom_site_label
_atom_site_type_symbol
_atom_site_fract_x
_atom_site_fract_y
_atom_site_fract_z
_atom_site_U_iso_or_equiv
_atom_site_adp_type
_atom_site_occupancy
_atom_site_site_symmetry_order
_atom_site_calc_flag
_atom_site_refinement_flags_posn
_atom_site_refinement_flags_adp
_atom_site_refinement_flags_occupancy
_atom_site_disorder_assembly
_atom_site_disorder_group
Hg1 Hg 0.500000 0.500000 0.29945(14) 0.0268(3) Uani 1 2 d S T P . .
Hg2 Hg 0.25536(4) 0.50015(5) 0.70081(8) 0.0241(2) Uani 1 1 d . . . . .
P1 P 0.3713(2) 0.7641(3) 0.4697(4) 0.0111(7) Uani 1 1 d . . . . .
S1 S 0.4663(2) 0.7815(4) 0.3278(4) 0.0171(7) Uani 1 1 d . . . . .
S2 S 0.38917(19) 0.5624(4) 0.5928(4) 0.0189(7) Uani 1 1 d . . . . .
S3 S 0.25682(19) 0.7570(3) 0.3769(4) 0.0128(8) Uani 1 1 d . . . . .
S4 S 0.3780(2) 0.9851(3) 0.5747(4) 0.0155(7) Uani 1 1 d . . . . .

loop_
_atom_site_aniso_label
_atom_site_aniso_U_11
_atom_site_aniso_U_22
_atom_site_aniso_U_33
_atom_site_aniso_U_23
_atom_site_aniso_U_13
_atom_site_aniso_U_12
Hg1 0.0196(6) 0.0199(4) 0.0408(5) 0.000 0.000 0.0098(3)
Hg2 0.0158(3) 0.0261(3) 0.0302(4) 0.00234(19) -0.0015(3) -0.0055(2)
P1 0.0069(15) 0.0135(14) 0.0130(14) -0.0015(11) 0.0030(14) 0.0008(12)
S1 0.0126(18) 0.0154(13) 0.0232(16) 0.0017(13) 0.0077(14) 0.0026(14)
S2 0.0093(16) 0.0218(16) 0.0256(17) 0.0120(14) 0.0000(17) 0.0030(13)
S3 0.0092(17) 0.0124(16) 0.017(2) -0.0005(10) -0.0029(13) -0.0009(12)
S4 0.0072(17) 0.0180(16) 0.0212(15) -0.0062(13) -0.0010(16) -0.0012(11)

loop_
_atom_type_symbol
_atom_type_description
_atom_type_scat_dispersion_real
_atom_type_scat_dispersion_imag
_atom_type_scat_source
Hg Hg -2.3894 9.2266 'International Tables Vol C Tables 4.2.6.8 and 6.1.1.4'
P P 0.1023 0.0942 'International Tables Vol C Tables 4.2.6.8 and 6.1.1.4'
S S 0.1246 0.1234 'International Tables Vol C Tables 4.2.6.8 and 6.1.1.4'

loop_
_geom_angle_atom_site_label_1
_geom_angle_atom_site_label_2
_geom_angle_atom_site_label_3
_geom_angle
_geom_angle_site_symmetry_1
_geom_angle_site_symmetry_3
_geom_angle_publ_flag
S1 Hg1 S1 167.35(19) 2_665 . ?
S1 Hg1 S4 87.63(11) 2_665 6_664 ?
S1 Hg1 S4 101.53(11) 2_665 5_544 ?
S1 Hg1 S4 87.63(11) . 5_544 ?
S1 Hg1 S4 101.53(11) . 6_664 ?
S4 Hg1 S4 88.05(19) 5_544 6_664 ?
S2 Hg2 S3 98.70(12) . 8_545 ?
S2 Hg2 S3 114.06(11) . 5_545 ?
S2 Hg2 S4 127.28(15) . 4_545 ?
S3 Hg2 S3 102.95(17) 5_545 8_545 ?
S4 Hg2 S3 105.49(12) 4_545 5_545 ?
S4 Hg2 S3 105.03(11) 4_545 8_545 ?
S1 P1 S3 115.5(2) . . ?
S1 P1 S4 101.6(2) . . ?
S2 P1 S1 107.84(19) . . ?
S2 P1 S3 110.04(19) . . ?
S2 P1 S4 116.4(2) . . ?
S4 P1 S3 105.62(19) . . ?
P1 S1 Hg1 100.42(15) . . ?
P1 S2 Hg2 105.42(16) . . ?
Hg2 S3 Hg2 102.87(17) 5_554 8_544 ?
P1 S3 Hg2 110.11(15) . 8_544 ?
P1 S3 Hg2 104.47(16) . 5_554 ?
Hg2 S4 Hg1 105.79(17) 4 5 ?
P1 S4 Hg1 114.44(18) . 5 ?
P1 S4 Hg2 102.57(17) . 4 ?

loop_
_geom_bond_atom_site_label_1
_geom_bond_atom_site_label_2
_geom_bond_distance
_geom_bond_site_symmetry_2
_geom_bond_publ_flag
Hg1 S1 2.396(4) 2_665 ?
Hg1 S1 2.396(4) . ?
Hg1 S4 2.905(5) 6_664 ?
Hg1 S4 2.905(5) 5_544 ?
Hg2 S2 2.481(4) . ?
Hg2 S3 2.679(4) 8_545 ?
Hg2 S3 2.584(4) 5_545 ?
Hg2 S4 2.498(5) 4_545 ?
P1 S1 2.055(5) . ?
P1 S2 2.036(5) . ?
P1 S3 2.079(5) . ?
P1 S4 2.066(4) . ?
